data_2234111
loop_
_publ_author_name
'Petrus, Joanna'
'Petrus, Rafa\/l'
'Czarnik-Matusewicz, Bogus\/lawa'

_publ_section_title
;
 Fluphenazine dihydrochloride dimethanol solvate
;
_journal_coeditor_code BT5828
_journal_issue 4
_journal_name_full 'Acta Crystallographica Section E'
_journal_page_first o1004
_journal_page_last o1005
_journal_paper_doi 10.1107/S1600536812008707
_journal_volume 68
_journal_year 2012
_chemical_formula_iupac 'C22 H28 F3 N3 O S 2+, 2Cl -, 2(C H4 O)'
_chemical_formula_moiety 'C22 H28 F3 N3 O S 2+, 2(Cl -), 2(C H4 O)'
_chemical_formula_sum 'C24 H36 Cl2 F3 N3 O3 S'
_chemical_formula_weight 574.53
_chemical_name_common 'dihydrochloride fluphenazine dimethanol solvate'
_chemical_name_systematic
;
1-(2-hydroxyethyl)-4-[3-(2-trifluoromethyl-10<i>H</i>-phenothiazin-
10-yl)propyl]piperazine-1,4-diium dichloride dimethanol disolvate
;
_space_group_IT_number 29
_symmetry_cell_setting orthorhombic
_symmetry_space_group_name_Hall 'P 2c -2ac'
_symmetry_space_group_name_H-M 'P c a 21'
_atom_sites_solution_hydrogens geom
_atom_sites_solution_primary direct
_atom_sites_solution_secondary difmap
_audit_creation_method SHELXL-97
_cell_angle_alpha 90.00
_cell_angle_beta 90.00
_cell_angle_gamma 90.00
_cell_formula_units_Z 4
_cell_length_a 39.76(2)
_cell_length_b 9.952(8)
_cell_length_c 7.127(5)
_cell_measurement_reflns_used 13454
_cell_measurement_temperature 85(2)
_cell_measurement_theta_max 38.5080
_cell_measurement_theta_min 4.8221
_cell_volume 2820(3)
_computing_cell_refinement 'CrysAlis RED (Oxford Diffraction, 2007)'
_computing_data_collection 'CrysAlis CCD (Oxford Diffraction, 2007)'
_computing_data_reduction 'CrysAlis RED (Oxford Diffraction, 2007)'
_computing_molecular_graphics 'XP in SHELXTL (Sheldrick, 2008)'
_computing_publication_material 'SHELXL97 (Sheldrick, 2008)'
_computing_structure_refinement 'SHELXL97 (Sheldrick, 2008)'
_computing_structure_solution 'SHELXS97 (Sheldrick, 2008)'
_diffrn_ambient_temperature 85(2)
_diffrn_measured_fraction_theta_full 0.990
_diffrn_measured_fraction_theta_max 0.983
_diffrn_measurement_device_type
;
Oxford Diffraction
Xcalibur PX \k-geometry diffractometer with CCD Onyx camera
;
_diffrn_measurement_method '\w and \f'
_diffrn_radiation_monochromator graphite/
_diffrn_radiation_source 'fine-focus sealed tube'
_diffrn_radiation_type MoK\a
_diffrn_radiation_wavelength 0.71073
_diffrn_reflns_av_R_equivalents 0.0521
_diffrn_reflns_av_sigmaI/netI 0.0758
_diffrn_reflns_limit_h_max 64
_diffrn_reflns_limit_h_min -69
_diffrn_reflns_limit_k_max 15
_diffrn_reflns_limit_k_min -17
_diffrn_reflns_limit_l_max 10
_diffrn_reflns_limit_l_min -12
_diffrn_reflns_number 43952
_diffrn_reflns_theta_full 25.00
_diffrn_reflns_theta_max 38.60
_diffrn_reflns_theta_min 4.83
_exptl_absorpt_coefficient_mu 0.354
_exptl_absorpt_correction_T_max 1.00000
_exptl_absorpt_correction_T_min 0.85009
_exptl_absorpt_correction_type multi-scan
_exptl_absorpt_process_details
;
(CrysAlis RED; Oxford Diffraction, 2007)
;
_exptl_crystal_colour colourless
_exptl_crystal_density_diffrn 1.353
_exptl_crystal_density_method 'not measured'
_exptl_crystal_description needle
_exptl_crystal_F_000 1208
_exptl_crystal_size_max 0.24
_exptl_crystal_size_mid 0.02
_exptl_crystal_size_min 0.01
_refine_diff_density_max 1.249
_refine_diff_density_min -0.849
_refine_ls_abs_structure_details 'Flack (1983), 5579 Friedel pairs'
_refine_ls_abs_structure_Flack 0.09(7)
_refine_ls_extinction_method none
_refine_ls_goodness_of_fit_ref 1.187
_refine_ls_hydrogen_treatment constr
_refine_ls_matrix_type full
_refine_ls_number_parameters 330
_refine_ls_number_reflns 13922
_refine_ls_number_restraints 1
_refine_ls_restrained_S_all 1.187
_refine_ls_R_factor_all 0.1095
_refine_ls_R_factor_gt 0.0836
_refine_ls_shift/su_max 0.001
_refine_ls_shift/su_mean 0.000
_refine_ls_structure_factor_coef Fsqd
_refine_ls_weighting_details 'calc w=1/[\s^2^(Fo^2^)+(0.0620P)^2^+4.2740P] where P=(Fo^2^+2Fc^2^)/3'
_refine_ls_weighting_scheme calc
_refine_ls_wR_factor_gt 0.1891
_refine_ls_wR_factor_ref 0.1973
_reflns_number_gt 10615
_reflns_number_total 13922
_reflns_threshold_expression I>2\s(I)
_cod_data_source_file bt5828.cif
_cod_data_source_block I
_cod_database_code 2234111

loop_
_symmetry_equiv_pos_as_xyz
'x, y, z'
'-x, -y, z+1/2'
'-x+1/2, y, z+1/2'
'x+1/2, -y, z'

loop_
_atom_site_type_symbol
_atom_site_label
_atom_site_fract_x
_atom_site_fract_y
_atom_site_fract_z
_atom_site_U_iso_or_equiv
_atom_site_adp_type
_atom_site_calc_flag
_atom_site_refinement_flags
_atom_site_occupancy
_atom_site_symmetry_multiplicity
S S1 0.716794(19) 0.15955(8) 0.47197(13) 0.01988(15) Uani d . 1 1
C C1 0.69059(7) 0.1626(3) 0.2720(4) 0.0141(5) Uani d . 1 1
C C2 0.69591(8) 0.0733(3) 0.1245(5) 0.0186(6) Uani d . 1 1
H H2 0.7139 0.0109 0.1301 0.022 Uiso calc R 1 1
C C3 0.67489(8) 0.0756(3) -0.0306(5) 0.0217(6) Uani d . 1 1
H H3 0.6781 0.0136 -0.1303 0.026 Uiso calc R 1 1
C C4 0.64910(8) 0.1692(3) -0.0392(5) 0.0218(5) Uani d . 1 1
H H4 0.6347 0.1709 -0.1456 0.026 Uiso calc R 1 1
C C5 0.64397(7) 0.2604(3) 0.1050(5) 0.0178(5) Uani d . 1 1
H H5 0.6265 0.3251 0.0956 0.021 Uiso calc R 1 1
C C6 0.66444(7) 0.2571(3) 0.2641(4) 0.0131(4) Uani d . 1 1
N N6 0.66034(6) 0.3468(2) 0.4191(4) 0.0154(5) Uani d . 1 1
C C7 0.68982(7) 0.4120(3) 0.4788(4) 0.0146(5) Uani d . 1 1
C C8 0.69142(8) 0.5497(3) 0.5105(5) 0.0176(5) Uani d . 1 1
H H8 0.6722 0.6045 0.4893 0.021 Uiso calc R 1 1
C C9 0.72137(8) 0.6071(3) 0.5736(5) 0.0204(6) Uani d . 1 1
C C10 0.75000(9) 0.5322(3) 0.5989(5) 0.0219(6) Uani d . 1 1
H H10 0.7702 0.5731 0.6409 0.026 Uiso calc R 1 1
C C11 0.74876(8) 0.3957(3) 0.5618(5) 0.0208(6) Uani d . 1 1
H H11 0.7686 0.3432 0.5746 0.025 Uiso calc R 1 1
C C12 0.71912(7) 0.3344(3) 0.5065(4) 0.0174(5) Uani d . 1 1
C C13 0.72107(9) 0.7549(4) 0.6146(6) 0.0288(8) Uani d . 1 1
F F13A 0.75142(7) 0.8068(2) 0.6355(6) 0.0553(10) Uani d . 1 1
F F13B 0.70499(8) 0.8260(2) 0.4841(5) 0.0470(7) Uani d . 1 1
F F13C 0.70460(9) 0.7820(3) 0.7761(5) 0.0500(8) Uani d . 1 1
C C14 0.62843(7) 0.4191(3) 0.4335(5) 0.0178(5) Uani d . 1 1
H H14A 0.6242 0.4684 0.3151 0.021 Uiso calc R 1 1
H H14B 0.6299 0.4858 0.5363 0.021 Uiso calc R 1 1
C C15 0.59930(7) 0.3231(3) 0.4715(5) 0.0163(5) Uani d . 1 1
H H15A 0.5998 0.2482 0.3802 0.020 Uiso calc R 1 1
H H15B 0.6013 0.2850 0.5993 0.020 Uiso calc R 1 1
C C16 0.56640(6) 0.4003(2) 0.4535(5) 0.0133(4) Uani d . 1 1
H H16A 0.5691 0.4910 0.5085 0.016 Uiso calc R 1 1
H H16B 0.5607 0.4111 0.3192 0.016 Uiso calc R 1 1
N N16 0.53816(6) 0.3281(2) 0.5520(3) 0.0112(4) Uani d . 1 1
H H16 0.5436 0.3238 0.6788 0.013 Uiso calc R 1 1
C C17 0.53309(7) 0.1872(3) 0.4842(4) 0.0142(5) Uani d . 1 1
H H17A 0.5541 0.1354 0.5009 0.017 Uiso calc R 1 1
H H17B 0.5276 0.1882 0.3488 0.017 Uiso calc R 1 1
C C18 0.50516(7) 0.1208(3) 0.5911(5) 0.0146(5) Uani d . 1 1
H H18A 0.5022 0.0278 0.5447 0.018 Uiso calc R 1 1
H H18B 0.5113 0.1160 0.7256 0.018 Uiso calc R 1 1
N N18 0.47276(6) 0.1961(2) 0.5704(3) 0.0108(4) Uani d . 1 1
H H18 0.4676 0.2015 0.4433 0.013 Uiso calc R 1 1
C C19 0.47808(7) 0.3362(3) 0.6430(4) 0.0132(4) Uani d . 1 1
H H19A 0.4840 0.3327 0.7779 0.016 Uiso calc R 1 1
H H19B 0.4570 0.3885 0.6296 0.016 Uiso calc R 1 1
C C20 0.50609(6) 0.4044(2) 0.5348(4) 0.0101(4) Uani d . 1 1
H H20A 0.4997 0.4111 0.4008 0.012 Uiso calc R 1 1
H H20B 0.5093 0.4967 0.5835 0.012 Uiso calc R 1 1
C C21 0.44365(7) 0.1309(3) 0.6692(4) 0.0150(5) Uani d . 1 1
H H21A 0.4259 0.1990 0.6905 0.018 Uiso calc R 1 1
H H21B 0.4512 0.0981 0.7933 0.018 Uiso calc R 1 1
C C22 0.42902(8) 0.0152(3) 0.5600(5) 0.0170(5) Uani d . 1 1
H H22A 0.4094 -0.0220 0.6277 0.020 Uiso calc R 1 1
H H22B 0.4214 0.0468 0.4355 0.020 Uiso calc R 1 1
O O22 0.45382(7) -0.0860(2) 0.5376(4) 0.0262(5) Uani d . 1 1
H H22 0.4445 -0.1616 0.5324 0.039 Uiso calc R 1 1
O O23 0.39180(8) 0.3725(3) 0.5576(5) 0.0333(6) Uani d . 1 1
H H23 0.4001 0.4451 0.5190 0.050 Uiso calc R 1 1
C C23 0.36311(18) 0.3410(7) 0.4515(13) 0.071(2) Uani d . 1 1
H H23A 0.3484 0.4200 0.4441 0.106 Uiso calc R 1 1
H H23B 0.3510 0.2669 0.5115 0.106 Uiso calc R 1 1
H H23C 0.3699 0.3142 0.3247 0.106 Uiso calc R 1 1
O O24 0.40656(6) 0.0214(2) 0.0563(4) 0.0233(5) Uani d . 1 1
H H24 0.4190 0.0875 0.0808 0.035 Uiso calc R 1 1
C C24 0.37321(9) 0.0675(5) 0.0181(6) 0.0335(9) Uani d . 1 1
H H24A 0.3639 0.1101 0.1306 0.050 Uiso calc R 1 1
H H24B 0.3591 -0.0090 -0.0179 0.050 Uiso calc R 1 1
H H24C 0.3738 0.1328 -0.0847 0.050 Uiso calc R 1 1
Cl Cl1 0.459485(19) 0.24652(8) 0.15078(11) 0.01844(13) Uani d . 1 1
Cl Cl2 0.562033(17) 0.38032(7) 0.94712(10) 0.01575(12) Uani d . 1 1

loop_
_atom_site_aniso_label
_atom_site_aniso_U_11
_atom_site_aniso_U_22
_atom_site_aniso_U_33
_atom_site_aniso_U_12
_atom_site_aniso_U_13
_atom_site_aniso_U_23
S1 0.0209(3) 0.0132(3) 0.0255(4) 0.0016(2) -0.0071(3) 0.0018(3)
C1 0.0136(11) 0.0084(10) 0.0203(13) -0.0007(9) -0.0001(9) 0.0013(9)
C2 0.0164(11) 0.0105(11) 0.0289(17) 0.0025(9) 0.0035(11) -0.0022(10)
C3 0.0259(13) 0.0161(12) 0.0230(15) 0.0017(10) 0.0032(13) -0.0057(12)
C4 0.0257(13) 0.0220(13) 0.0175(13) 0.0010(11) -0.0047(12) -0.0027(13)
C5 0.0160(12) 0.0170(12) 0.0203(14) 0.0028(10) -0.0017(10) -0.0001(10)
C6 0.0135(10) 0.0061(9) 0.0198(13) -0.0007(8) 0.0023(9) -0.0009(9)
N6 0.0128(9) 0.0112(9) 0.0223(13) 0.0003(8) 0.0018(8) -0.0045(8)
C7 0.0162(10) 0.0123(10) 0.0153(12) 0.0000(8) -0.0009(9) -0.0019(9)
C8 0.0164(11) 0.0110(11) 0.0253(15) -0.0001(9) 0.0000(10) -0.0015(10)
C9 0.0211(13) 0.0143(12) 0.0258(15) -0.0048(10) -0.0021(12) -0.0064(11)
C10 0.0200(13) 0.0205(14) 0.0253(16) -0.0021(11) -0.0043(12) -0.0034(12)
C11 0.0181(12) 0.0198(14) 0.0246(15) 0.0008(10) -0.0057(11) -0.0019(12)
C12 0.0163(11) 0.0175(12) 0.0184(14) 0.0012(10) -0.0041(10) -0.0004(10)
C13 0.0258(15) 0.0192(15) 0.041(2) -0.0062(12) 0.0014(14) -0.0085(15)
F13A 0.0261(11) 0.0234(11) 0.116(3) -0.0107(10) 0.0014(16) -0.0251(15)
F13B 0.0628(17) 0.0125(9) 0.066(2) -0.0013(10) -0.0150(16) -0.0016(11)
F13C 0.066(2) 0.0277(13) 0.0561(19) -0.0046(13) 0.0231(16) -0.0180(13)
C14 0.0139(10) 0.0171(12) 0.0224(14) 0.0014(9) 0.0035(11) -0.0034(11)
C15 0.0135(10) 0.0122(10) 0.0233(14) 0.0015(8) 0.0036(10) -0.0010(11)
C16 0.0135(10) 0.0110(10) 0.0153(11) 0.0004(7) 0.0025(10) -0.0001(10)
N16 0.0117(9) 0.0114(9) 0.0104(9) 0.0011(7) -0.0015(7) -0.0008(8)
C17 0.0143(10) 0.0095(10) 0.0187(13) 0.0009(8) -0.0010(9) -0.0022(9)
C18 0.0161(11) 0.0062(9) 0.0216(13) 0.0014(8) -0.0022(10) -0.0014(9)
N18 0.0133(9) 0.0072(8) 0.0118(10) 0.0012(7) -0.0008(8) 0.0006(7)
C19 0.0155(10) 0.0084(9) 0.0156(11) -0.0011(8) 0.0013(9) -0.0011(9)
C20 0.0140(10) 0.0037(9) 0.0127(11) 0.0007(7) -0.0002(8) 0.0011(7)
C21 0.0168(11) 0.0126(11) 0.0157(12) -0.0032(9) 0.0031(9) 0.0008(9)
C22 0.0212(12) 0.0118(11) 0.0179(13) -0.0033(9) 0.0008(10) 0.0016(10)
O22 0.0263(11) 0.0120(9) 0.0404(15) -0.0039(8) 0.0014(11) -0.0060(10)
O23 0.0375(15) 0.0228(13) 0.0394(17) -0.0038(11) -0.0043(13) 0.0034(12)
C23 0.080(4) 0.055(3) 0.077(4) -0.036(3) -0.038(4) 0.013(3)
O24 0.0189(10) 0.0157(10) 0.0353(14) -0.0021(8) 0.0012(10) -0.0041(10)
C24 0.0175(14) 0.045(2) 0.038(2) 0.0028(15) 0.0015(14) -0.0069(17)
Cl1 0.0254(3) 0.0182(3) 0.0118(2) -0.0055(3) -0.0041(3) 0.0017(2)
Cl2 0.0212(3) 0.0131(2) 0.0129(3) 0.0022(2) -0.0034(2) -0.0012(2)

loop_
_atom_type_symbol
_atom_type_description
_atom_type_scat_dispersion_real
_atom_type_scat_dispersion_imag
_atom_type_scat_source
C C 0.0033 0.0016 'International Tables Vol C Tables 4.2.6.8 and 6.1.1.4'
H H 0.0000 0.0000 'International Tables Vol C Tables 4.2.6.8 and 6.1.1.4'
Cl Cl 0.1484 0.1585 'International Tables Vol C Tables 4.2.6.8 and 6.1.1.4'
F F 0.0171 0.0103 'International Tables Vol C Tables 4.2.6.8 and 6.1.1.4'
N N 0.0061 0.0033 'International Tables Vol C Tables 4.2.6.8 and 6.1.1.4'
O O 0.0106 0.0060 'International Tables Vol C Tables 4.2.6.8 and 6.1.1.4'
S S 0.1246 0.1234 'International Tables Vol C Tables 4.2.6.8 and 6.1.1.4'

loop_
_geom_angle_atom_site_label_1
_geom_angle_atom_site_label_2
_geom_angle_atom_site_label_3
_geom_angle
C12 S1 C1 97.29(14)
C2 C1 C6 120.6(3)
C2 C1 S1 120.6(2)
C6 C1 S1 118.8(2)
C3 C2 C1 120.0(3)
C3 C2 H2 120.0
C1 C2 H2 120.0
C2 C3 C4 119.5(3)
C2 C3 H3 120.3
C4 C3 H3 120.3
C5 C4 C3 121.1(3)
C5 C4 H4 119.5
C3 C4 H4 119.5
C4 C5 C6 120.1(3)
C4 C5 H5 120.0
C6 C5 H5 120.0
C5 C6 C1 118.7(3)
C5 C6 N6 123.1(3)
C1 C6 N6 118.2(3)
C7 N6 C6 115.3(2)
C7 N6 C14 118.4(2)
C6 N6 C14 117.4(2)
C8 C7 N6 122.8(3)
C8 C7 C12 118.6(3)
N6 C7 C12 118.6(3)
C7 C8 C9 119.7(3)
C7 C8 H8 120.2
C9 C8 H8 120.2
C10 C9 C8 121.9(3)
C10 C9 C13 120.9(3)
C8 C9 C13 117.2(3)
C9 C10 C11 118.6(3)
C9 C10 H10 120.7
C11 C10 H10 120.7
C12 C11 C10 121.1(3)
C12 C11 H11 119.5
C10 C11 H11 119.5
C11 C12 C7 120.1(3)
C11 C12 S1 121.3(2)
C7 C12 S1 118.6(2)
F13A C13 F13B 108.0(4)
F13A C13 F13C 105.6(3)
F13B C13 F13C 104.8(3)
F13A C13 C9 113.5(3)
F13B C13 C9 112.9(3)
F13C C13 C9 111.4(3)
N6 C14 C15 111.3(2)
N6 C14 H14A 109.4
C15 C14 H14A 109.4
N6 C14 H14B 109.4
C15 C14 H14B 109.4
H14A C14 H14B 108.0
C16 C15 C14 108.8(2)
C16 C15 H15A 109.9
C14 C15 H15A 109.9
C16 C15 H15B 109.9
C14 C15 H15B 109.9
H15A C15 H15B 108.3
N16 C16 C15 111.1(2)
N16 C16 H16A 109.4
C15 C16 H16A 109.4
N16 C16 H16B 109.4
C15 C16 H16B 109.4
H16A C16 H16B 108.0
C20 N16 C17 109.6(2)
C20 N16 C16 110.9(2)
C17 N16 C16 113.4(2)
C20 N16 H16 107.6
C17 N16 H16 107.6
C16 N16 H16 107.6
N16 C17 C18 110.4(2)
N16 C17 H17A 109.6
C18 C17 H17A 109.6
N16 C17 H17B 109.6
C18 C17 H17B 109.6
H17A C17 H17B 108.1
N18 C18 C17 111.5(2)
N18 C18 H18A 109.3
C17 C18 H18A 109.3
N18 C18 H18B 109.3
C17 C18 H18B 109.3
H18A C18 H18B 108.0
C18 N18 C19 108.0(2)
C18 N18 C21 113.6(2)
C19 N18 C21 110.3(2)
C18 N18 H18 108.2
C19 N18 H18 108.2
C21 N18 H18 108.2
N18 C19 C20 110.1(2)
N18 C19 H19A 109.6
C20 C19 H19A 109.6
N18 C19 H19B 109.6
C20 C19 H19B 109.6
H19A C19 H19B 108.1
N16 C20 C19 111.0(2)
N16 C20 H20A 109.4
C19 C20 H20A 109.4
N16 C20 H20B 109.4
C19 C20 H20B 109.4
H20A C20 H20B 108.0
N18 C21 C22 112.7(2)
N18 C21 H21A 109.1
C22 C21 H21A 109.1
N18 C21 H21B 109.1
C22 C21 H21B 109.1
H21A C21 H21B 107.8
O22 C22 C21 109.4(3)
O22 C22 H22A 109.8
C21 C22 H22A 109.8
O22 C22 H22B 109.8
C21 C22 H22B 109.8
H22A C22 H22B 108.2
C22 O22 H22 109.5
C23 O23 H23 109.5
O23 C23 H23A 109.5
O23 C23 H23B 109.5
H23A C23 H23B 109.5
O23 C23 H23C 109.5
H23A C23 H23C 109.5
H23B C23 H23C 109.5
C24 O24 H24 109.5
O24 C24 H24A 109.5
O24 C24 H24B 109.5
H24A C24 H24B 109.5
O24 C24 H24C 109.5
H24A C24 H24C 109.5
H24B C24 H24C 109.5

loop_
_geom_bond_atom_site_label_1
_geom_bond_atom_site_label_2
_geom_bond_distance
S1 C12 1.760(4)
S1 C1 1.766(3)
C1 C2 1.393(4)
C1 C6 1.403(4)
C2 C3 1.386(5)
C2 H2 0.9500
C3 C4 1.387(4)
C3 H3 0.9500
C4 C5 1.386(5)
C4 H4 0.9500
C5 C6 1.396(4)
C5 H5 0.9500
C6 N6 1.430(4)
N6 C7 1.406(4)
N6 C14 1.462(4)
C7 C8 1.390(4)
C7 C12 1.412(4)
C8 C9 1.395(4)
C8 H8 0.9500
C9 C10 1.373(5)
C9 C13 1.499(5)
C10 C11 1.385(5)
C10 H10 0.9500
C11 C12 1.385(4)
C11 H11 0.9500
C13 F13A 1.321(4)
C13 F13B 1.332(5)
C13 F13C 1.352(5)
C14 C15 1.526(4)
C14 H14A 0.9900
C14 H14B 0.9900
C15 C16 1.522(4)
C15 H15A 0.9900
C15 H15B 0.9900
C16 N16 1.507(4)
C16 H16A 0.9900
C16 H16B 0.9900
N16 C20 1.489(3)
N16 C17 1.497(4)
N16 H16 0.9300
C17 C18 1.500(4)
C17 H17A 0.9900
C17 H17B 0.9900
C18 N18 1.498(4)
C18 H18A 0.9900
C18 H18B 0.9900
N18 C19 1.502(4)
N18 C21 1.502(4)
N18 H18 0.9300
C19 C20 1.516(4)
C19 H19A 0.9900
C19 H19B 0.9900
C20 H20A 0.9900
C20 H20B 0.9900
C21 C22 1.507(4)
C21 H21A 0.9900
C21 H21B 0.9900
C22 O22 1.418(4)
C22 H22A 0.9900
C22 H22B 0.9900
O22 H22 0.8400
O23 C23 1.404(7)
O23 H23 0.8400
C23 H23A 0.9800
C23 H23B 0.9800
C23 H23C 0.9800
O24 C24 1.429(4)
O24 H24 0.8400
C24 H24A 0.9800
C24 H24B 0.9800
C24 H24C 0.9800

loop_
_geom_hbond_atom_site_label_D
_geom_hbond_atom_site_label_H
_geom_hbond_atom_site_label_A
_geom_hbond_site_symmetry_A
_geom_hbond_distance_DH
_geom_hbond_distance_HA
_geom_hbond_distance_DA
_geom_hbond_angle_DHA
N16 H16 Cl2 . 0.93 2.12 3.017(3) 160.5
N18 H18 Cl1 . 0.93 2.16 3.078(3) 170.5
O24 H24 Cl1 . 0.84 2.31 3.147(3) 171.5
O22 H22 Cl2 2_654 0.84 2.27 3.065(3) 156.8
O23 H23 Cl2 2_664 0.84 2.36 3.169(3) 162.8
C18 H18A O22 . 0.99 2.23 2.924(4) 125.9
C21 H21A O23 . 0.99 2.39 3.266(5) 146.9
C2 H2 F13A 3_644 0.95 2.45 3.381(4) 165.0
C14 H14A O23 2_664 0.99 2.51 3.482(5) 168.5
C17 H17A O24 2_655 0.99 2.24 3.215(4) 166.4
C17 H17B O22 2_654 0.99 2.55 3.379(5) 141.2
C16 H16B Cl2 1_554 0.99 2.67 3.619(4) 160.7
C19 H19B Cl2 2_664 0.99 2.75 3.529(3) 136.0

loop_
_geom_torsion_atom_site_label_1
_geom_torsion_atom_site_label_2
_geom_torsion_atom_site_label_3
_geom_torsion_atom_site_label_4
_geom_torsion
C12 S1 C1 C2 141.0(3)
C12 S1 C1 C6 -38.6(3)
C6 C1 C2 C3 -1.2(4)
S1 C1 C2 C3 179.2(2)
C1 C2 C3 C4 1.4(5)
C2 C3 C4 C5 -0.1(5)
C3 C4 C5 C6 -1.4(5)
C4 C5 C6 C1 1.6(4)
C4 C5 C6 N6 -179.2(3)
C2 C1 C6 C5 -0.3(4)
S1 C1 C6 C5 179.3(2)
C2 C1 C6 N6 -179.5(3)
S1 C1 C6 N6 0.1(4)
C5 C6 N6 C7 -130.1(3)
C1 C6 N6 C7 49.0(4)
C5 C6 N6 C14 16.7(4)
C1 C6 N6 C14 -164.1(3)
C6 N6 C7 C8 131.6(3)
C14 N6 C7 C8 -14.9(5)
C6 N6 C7 C12 -47.9(4)
C14 N6 C7 C12 165.6(3)
N6 C7 C8 C9 178.6(3)
C12 C7 C8 C9 -1.9(5)
C7 C8 C9 C10 2.6(5)
C7 C8 C9 C13 -177.0(3)
C8 C9 C10 C11 -0.6(6)
C13 C9 C10 C11 179.0(3)
C9 C10 C11 C12 -2.1(6)
C10 C11 C12 C7 2.8(5)
C10 C11 C12 S1 -176.4(3)
C8 C7 C12 C11 -0.7(5)
N6 C7 C12 C11 178.8(3)
C8 C7 C12 S1 178.4(2)
N6 C7 C12 S1 -2.0(4)
C1 S1 C12 C11 -141.1(3)
C1 S1 C12 C7 39.8(3)
C10 C9 C13 F13A 13.7(6)
C8 C9 C13 F13A -166.8(4)
C10 C9 C13 F13B 137.1(4)
C8 C9 C13 F13B -43.4(5)
C10 C9 C13 F13C -105.3(4)
C8 C9 C13 F13C 74.2(5)
C7 N6 C14 C15 -148.0(3)
C6 N6 C14 C15 66.1(4)
N6 C14 C15 C16 -170.9(3)
C14 C15 C16 N16 -160.3(3)
C15 C16 N16 C20 179.7(2)
C15 C16 N16 C17 -56.5(3)
C20 N16 C17 C18 -56.8(3)
C16 N16 C17 C18 178.8(2)
N16 C17 C18 N18 59.1(3)
C17 C18 N18 C19 -59.3(3)
C17 C18 N18 C21 177.9(2)
C18 N18 C19 C20 58.7(3)
C21 N18 C19 C20 -176.6(2)
C17 N16 C20 C19 57.3(3)
C16 N16 C20 C19 -176.8(2)
N18 C19 C20 N16 -59.3(3)
C18 N18 C21 C22 -79.5(3)
C19 N18 C21 C22 159.0(2)
N18 C21 C22 O22 61.8(3)
